data_2013513
loop_
_publ_author_name
'S.Soundarya Devi'
R.Malathi
S.S.Rajan
S.Arvind
G.N.Krishnakumari
K.Ravikumar

_publ_section_title
;
 A new clerodane diterpene with antifeedant activity from <i>Teucrium
 tomentosum</i>
;
_journal_issue 9
_journal_name_full 'Acta Crystallographica Section C'
_journal_page_first o530
_journal_page_last o532
_journal_paper_doi 10.1107/S0108270103017050
_journal_volume 59
_journal_year 2003
_chemical_formula_iupac 'C22 H28 O8'
_chemical_formula_moiety 'C22 H28 O8'
_chemical_formula_sum 'C22 H28 O8'
_chemical_formula_weight 420.44
_chemical_name_common 'Teuctosin '
_chemical_name_systematic
;
  ?
;
_space_group_IT_number 19
_symmetry_cell_setting orthorhombic
_symmetry_space_group_name_Hall 'P 2ac 2ab'
_symmetry_space_group_name_H-M 'P 21 21 21'
_atom_sites_solution_hydrogens geom
_atom_sites_solution_primary direct
_atom_sites_solution_secondary difmap
_audit_creation_method SHELXL-97
_cell_angle_alpha 90.00
_cell_angle_beta 90.00
_cell_angle_gamma 90.00
_cell_formula_units_Z 4
_cell_length_a 7.7235(5)
_cell_length_b 19.0625(9)
_cell_length_c 13.8907(13)
_cell_measurement_reflns_used 5722
_cell_measurement_temperature 293(2)
_cell_measurement_theta_max 27.782
_cell_measurement_theta_min 2.591
_cell_volume 2045.1(3)
_computing_cell_refinement 'SAINT (Bruker, 1999)'
_computing_data_collection 'SMART (Bruker, 2001)'
_computing_data_reduction SAINT
_computing_molecular_graphics 'ORTEPIII (Burnett & Johnson, 1996)'
_computing_publication_material
;
        SHELXL97 (Sheldrick, 1997) and PARST97 (Nardelli, 1995)
;
_computing_structure_refinement 'SHELXL97 (Sheldrick, 1997)'
_computing_structure_solution 'SHELXS97 (Sheldrick, 1997)'
_diffrn_ambient_temperature 293(2)
_diffrn_measured_fraction_theta_full 0.978
_diffrn_measured_fraction_theta_max 0.995
_diffrn_measurement_device_type 'CCD area-detector'
_diffrn_measurement_method '\w scan'
_diffrn_radiation_monochromator graphite
_diffrn_radiation_source 'fine-focus sealed tube'
_diffrn_radiation_type MoK\a
_diffrn_radiation_wavelength 0.71073
_diffrn_reflns_av_R_equivalents 0.0223
_diffrn_reflns_av_sigmaI/netI 0.0181
_diffrn_reflns_limit_h_max 10
_diffrn_reflns_limit_h_min -9
_diffrn_reflns_limit_k_max 14
_diffrn_reflns_limit_k_min -25
_diffrn_reflns_limit_l_max 17
_diffrn_reflns_limit_l_min -18
_diffrn_reflns_number 12937
_diffrn_reflns_theta_full 27.5
_diffrn_reflns_theta_max 28.02
_diffrn_reflns_theta_min 1.81
_diffrn_standards_decay_% 0
_exptl_absorpt_coefficient_mu 0.104
_exptl_absorpt_correction_type none
_exptl_crystal_colour colourless
_exptl_crystal_density_diffrn 1.366
_exptl_crystal_density_method 'not measured'
_exptl_crystal_description Needle
_exptl_crystal_F_000 896
_exptl_crystal_size_max 0.25
_exptl_crystal_size_mid 0.19
_exptl_crystal_size_min 0.15
_refine_diff_density_max 0.316
_refine_diff_density_min -0.152
_refine_ls_extinction_expression Fc^*^=kFc[1+0.001xFc^2^\l^3^/sin(2\q)]^-1/4^
_refine_ls_extinction_method none
_refine_ls_goodness_of_fit_ref 1.037
_refine_ls_hydrogen_treatment constr
_refine_ls_matrix_type full
_refine_ls_number_parameters 273
_refine_ls_number_reflns 2759
_refine_ls_number_restraints 0
_refine_ls_restrained_S_all 1.037
_refine_ls_R_factor_all 0.0451
_refine_ls_R_factor_gt 0.0407
_refine_ls_shift/su_max 0.000
_refine_ls_shift/su_mean 0.000
_refine_ls_structure_factor_coef Fsqd
_refine_ls_weighting_details 'w=1/[\s^2^(Fo^2^)+(0.0779P)^2^+0.2384P] where P=(Fo^2^+2Fc^2^)/3'
_refine_ls_weighting_scheme calc
_refine_ls_wR_factor_gt 0.1107
_refine_ls_wR_factor_ref 0.1152
_reflns_number_gt 2526
_reflns_number_total 2759
_reflns_threshold_expression I>2\s(I)
_cod_data_source_file sk1651.cif
_cod_data_source_block I
_cod_database_code 2013513
_cod_database_fobs_code 2013513

loop_
_symmetry_equiv_pos_as_xyz
'x, y, z'
'-x+1/2, -y, z+1/2'
'-x, y+1/2, -z+1/2'
'x+1/2, -y+1/2, -z'

loop_
_atom_site_label
_atom_site_fract_x
_atom_site_fract_y
_atom_site_fract_z
_atom_site_U_iso_or_equiv
_atom_site_adp_type
_atom_site_calc_flag
_atom_site_refinement_flags
_atom_site_occupancy
_atom_site_disorder_assembly
_atom_site_disorder_group
_atom_site_type_symbol
O3 0.4325(2) 0.25616(8) 0.28124(10) 0.0429(4) Uani d . 1 . . O
O4 0.7153(2) 0.21616(9) 0.40739(13) 0.0483(4) Uani d . 1 . . O
O6 0.6961(2) 0.02574(8) 0.38171(11) 0.0432(4) Uani d . 1 . . O
O12 0.0473(2) -0.02426(8) 0.38320(10) 0.0399(3) Uani d . 1 . . O
O16 -0.1148(4) -0.21093(12) 0.5596(2) 0.0885(8) Uani d . 1 . . O
O19 0.4467(2) 0.12295(9) 0.64385(10) 0.0437(4) Uani d . 1 . . O
O20 0.2883(2) 0.04278(9) 0.71134(10) 0.0459(4) Uani d . 1 . . O
O21 0.4527(3) 0.35577(9) 0.36679(13) 0.0551(5) Uani d . 1 . . O
C1 0.2141(2) 0.12334(11) 0.43841(14) 0.0328(4) Uani d . 1 . . C
H1A 0.1973 0.1530 0.4944 0.039 Uiso calc R 1 . . H
H1B 0.1095 0.0961 0.4287 0.039 Uiso calc R 1 . . H
C2 0.2481(3) 0.16878(11) 0.35024(16) 0.0384(5) Uani d . 1 . . C
H2A 0.2685 0.1391 0.2947 0.046 Uiso calc R 1 . . H
H2B 0.1474 0.1977 0.3371 0.046 Uiso calc R 1 . . H
C3 0.4040(3) 0.21512(11) 0.36734(14) 0.0356(4) Uani d . 1 . . C
H3 0.3798 0.2468 0.4212 0.043 Uiso calc R 1 . . H
C4 0.5641(3) 0.17236(11) 0.39022(15) 0.0344(4) Uani d . 1 . . C
C5 0.5384(2) 0.11518(10) 0.46797(13) 0.0291(4) Uani d . 1 . . C
C6 0.6921(2) 0.06328(11) 0.47095(15) 0.0353(4) Uani d . 1 . . C
H6 0.8005 0.0894 0.4789 0.042 Uiso calc R 1 . . H
C7 0.6727(3) 0.01107(12) 0.55253(17) 0.0388(5) Uani d . 1 . . C
H7A 0.6795 0.0357 0.6135 0.047 Uiso calc R 1 . . H
H7B 0.7671 -0.0224 0.5500 0.047 Uiso calc R 1 . . H
H6A 0.7907 0.0067 0.3754 0.065 Uiso calc R 1 . . H
C8 0.5006(2) -0.02813(11) 0.54669(15) 0.0336(4) Uani d . 1 . . C
C9 0.3445(2) 0.02451(10) 0.54306(13) 0.0286(4) Uani d . 1 . . C
H8 0.5007 -0.0533 0.4851 0.040 Uiso calc R 1 . . H
C10 0.3671(2) 0.07403(9) 0.45560(13) 0.0267(3) Uani d . 1 . . C
C11 0.1691(2) -0.01516(10) 0.54300(13) 0.0306(4) Uani d . 1 . . C
C12 0.1364(3) -0.06269(10) 0.45693(14) 0.0332(4) Uani d . 1 . . C
C13 0.0311(3) -0.12697(11) 0.48178(19) 0.0434(5) Uani d . 1 . . C
C14 -0.0427(6) -0.17407(16) 0.4137(3) 0.0803(10) Uani d . 1 . . C
C15 -0.1281(6) -0.22285(17) 0.4640(4) 0.0962(14) Uani d . 1 . . C
C16 -0.0171(4) -0.15182(14) 0.5680(2) 0.0606(7) Uani d . 1 . . C
H10 0.3792 0.0445 0.3982 0.032 Uiso calc R 1 . . H
C17 0.4918(3) -0.08413(13) 0.6258(2) 0.0527(6) Uani d . 1 . . C
C18 0.7112(3) 0.17230(13) 0.32312(18) 0.0477(5) Uani d . 1 . . C
H18A 0.7855 0.1313 0.3222 0.057 Uiso calc R 1 . . H
H18B 0.6956 0.1949 0.2612 0.057 Uiso calc R 1 . . H
C19 0.5310(3) 0.15653(11) 0.56329(14) 0.0359(4) Uani d . 1 . . C
H19A 0.6487 0.1676 0.5822 0.043 Uiso calc R 1 . . H
H19B 0.4723 0.2006 0.5510 0.043 Uiso calc R 1 . . H
C20 0.3534(3) 0.06463(11) 0.63771(13) 0.0338(4) Uani d . 1 . . C
H11A 0.1627 -0.0434 0.6010 0.037 Uiso calc R 1 . . H
H11B 0.0766 0.0192 0.5461 0.037 Uiso calc R 1 . . H
H12 0.2484 -0.0780 0.4313 0.040 Uiso calc R 1 . . H
H16 0.0126 -0.1312 0.6264 0.073 Uiso calc R 1 . . H
H12A 0.0903 -0.0333 0.3307 0.060 Uiso calc R 1 . . H
H15 -0.1887 -0.2601 0.4368 0.115 Uiso calc R 1 . . H
H14 -0.0334 -0.1714 0.3470 0.096 Uiso calc R 1 . . H
C21 0.4566(3) 0.32605(12) 0.29086(16) 0.0399(5) Uani d . 1 . . C
C22 0.4886(5) 0.35890(15) 0.1954(2) 0.0643(8) Uani d . 1 . . C
H22A 0.4840 0.3236 0.1462 0.096 Uiso calc R 1 . . H
H22B 0.6008 0.3806 0.1952 0.096 Uiso calc R 1 . . H
H22C 0.4016 0.3938 0.1831 0.096 Uiso calc R 1 . . H
H17A 0.3840 -0.1090 0.6212 0.079 Uiso calc R 1 . . H
H17B 0.4998 -0.0620 0.6878 0.079 Uiso calc R 1 . . H
H17C 0.5860 -0.1165 0.6181 0.079 Uiso calc R 1 . . H

loop_
_atom_site_aniso_label
_atom_site_aniso_U_11
_atom_site_aniso_U_22
_atom_site_aniso_U_33
_atom_site_aniso_U_12
_atom_site_aniso_U_13
_atom_site_aniso_U_23
O3 0.0571(10) 0.0368(7) 0.0347(7) -0.0080(7) -0.0012(7) 0.0047(6)
O4 0.0390(8) 0.0464(9) 0.0596(9) -0.0156(7) 0.0009(8) 0.0003(8)
O6 0.0346(8) 0.0465(8) 0.0486(8) 0.0053(7) 0.0060(7) -0.0110(7)
O12 0.0411(8) 0.0492(8) 0.0294(6) 0.0040(7) 0.0020(6) -0.0005(6)
O16 0.0793(16) 0.0546(12) 0.132(2) -0.0257(12) -0.0133(17) 0.0301(14)
O19 0.0528(9) 0.0474(8) 0.0307(7) -0.0072(8) -0.0006(7) -0.0093(6)
O20 0.0456(9) 0.0653(10) 0.0268(6) -0.0021(8) 0.0009(7) 0.0010(7)
O21 0.0708(12) 0.0404(8) 0.0542(10) -0.0084(9) 0.0162(10) -0.0038(8)
C1 0.0255(8) 0.0346(9) 0.0384(9) 0.0025(8) 0.0018(8) 0.0019(8)
C2 0.0339(10) 0.0384(10) 0.0430(10) -0.0003(9) -0.0059(8) 0.0059(9)
C3 0.0405(11) 0.0323(9) 0.0341(9) -0.0019(8) 0.0017(8) 0.0036(8)
C4 0.0328(10) 0.0344(9) 0.0361(9) -0.0074(8) 0.0024(8) -0.0038(8)
C5 0.0247(8) 0.0312(9) 0.0313(8) -0.0010(7) 0.0003(7) -0.0044(7)
C6 0.0221(8) 0.0407(10) 0.0432(10) 0.0000(8) -0.0003(8) -0.0054(9)
C7 0.0269(9) 0.0416(11) 0.0480(11) 0.0054(8) -0.0050(8) -0.0007(9)
C8 0.0274(9) 0.0339(9) 0.0396(10) 0.0037(7) 0.0001(8) 0.0016(8)
C9 0.0256(8) 0.0327(9) 0.0275(8) 0.0024(7) 0.0010(7) -0.0017(7)
C10 0.0241(7) 0.0291(8) 0.0270(8) 0.0008(7) 0.0005(7) -0.0024(7)
C11 0.0270(9) 0.0355(9) 0.0294(8) -0.0005(7) 0.0028(7) 0.0014(8)
C12 0.0269(8) 0.0358(9) 0.0370(9) 0.0027(8) 0.0022(8) -0.0025(8)
C13 0.0359(10) 0.0325(9) 0.0617(13) 0.0031(9) -0.0082(11) -0.0023(10)
C14 0.095(3) 0.0558(16) 0.090(2) -0.0234(19) -0.025(2) -0.0132(16)
C16 0.0591(16) 0.0479(13) 0.0747(17) -0.0159(12) -0.0020(15) 0.0153(13)
C15 0.097(3) 0.0468(16) 0.145(4) -0.0287(18) -0.040(3) 0.006(2)
C17 0.0436(12) 0.0462(12) 0.0683(16) 0.0097(11) 0.0019(12) 0.0195(12)
C18 0.0435(12) 0.0480(12) 0.0516(12) -0.0077(11) 0.0140(11) 0.0026(10)
C19 0.0363(10) 0.0365(10) 0.0349(9) -0.0036(8) -0.0031(9) -0.0067(8)
C20 0.0294(9) 0.0442(11) 0.0278(8) 0.0056(8) -0.0029(7) -0.0028(8)
C21 0.0352(10) 0.0388(10) 0.0456(11) -0.0060(9) -0.0002(10) 0.0053(9)
C22 0.086(2) 0.0544(15) 0.0527(14) -0.0232(15) -0.0048(15) 0.0157(12)

loop_
_atom_type_symbol
_atom_type_description
_atom_type_scat_dispersion_real
_atom_type_scat_dispersion_imag
_atom_type_scat_source
C C 0.0033 0.0000 'International Tables Vol C Tables 4.2.6.8 and 6.1.1.4'
H H 0.0000 0.0000 'International Tables Vol C Tables 4.2.6.8 and 6.1.1.4'
O O 0.0106 0.0000 'International Tables Vol C Tables 4.2.6.8 and 6.1.1.4'

loop_
_geom_angle_atom_site_label_1
_geom_angle_atom_site_label_2
_geom_angle_atom_site_label_3
_geom_angle
C10 C1 C2 110.02(16)
C10 C1 H1A 109.7
C2 C1 H1A 109.7
C10 C1 H1B 109.7
C2 C1 H1B 109.7
H1A C1 H1B 108.2
C3 C2 C1 110.06(17)
C3 C2 H2A 109.6
C1 C2 H2A 109.6
C3 C2 H2B 109.6
C1 C2 H2B 109.6
H2A C2 H2B 108.2
C21 O3 C3 118.19(16)
O3 C3 C4 109.91(17)
O3 C3 C2 107.90(17)
C4 C3 C2 111.63(16)
O3 C3 H3 109.1
C4 C3 H3 109.1
C2 C3 H3 109.1
O4 C4 C18 58.93(15)
O4 C4 C3 112.37(16)
C18 C4 C3 119.90(19)
O4 C4 C5 113.11(17)
C18 C4 C5 122.76(19)
C3 C4 C5 114.91(16)
C18 O4 C4 61.04(13)
C19 C5 C10 108.82(15)
C19 C5 C4 104.13(15)
C10 C5 C4 112.89(16)
C19 C5 C6 109.43(16)
C10 C5 C6 109.58(14)
C4 C5 C6 111.79(16)
O6 C6 C7 108.74(16)
O6 C6 C5 108.25(16)
C7 C6 C5 111.35(16)
O6 C6 H6 109.5
C7 C6 H6 109.5
C5 C6 H6 109.5
C6 C7 C8 111.60(17)
C6 C7 H7A 109.3
C8 C7 H7A 109.3
C6 C7 H7B 109.3
C8 C7 H7B 109.3
H7A C7 H7B 108.0
C6 O6 H6A 109.5
C20 C9 C10 111.48(15)
C20 C9 C11 106.56(15)
C10 C9 C11 113.29(15)
C20 C9 C8 104.98(15)
C10 C9 C8 109.16(14)
C11 C9 C8 111.04(15)
C17 C8 C7 109.95(17)
C17 C8 C9 115.71(17)
C7 C8 C9 110.95(16)
C17 C8 H8 106.6
C7 C8 H8 106.6
C9 C8 H8 106.6
C1 C10 C9 114.22(15)
C1 C10 C5 111.50(14)
C9 C10 C5 108.56(14)
C1 C10 H10 107.4
C9 C10 H10 107.4
C5 C10 H10 107.4
O4 C18 C4 60.03(14)
O4 C18 H18A 117.8
C4 C18 H18A 117.8
O4 C18 H18B 117.8
C4 C18 H18B 117.8
H18A C18 H18B 114.9
O19 C19 C5 117.11(16)
O19 C19 H19A 108.0
C5 C19 H19A 108.0
O19 C19 H19B 108.0
C5 C19 H19B 108.0
H19A C19 H19B 107.3
C20 O19 C19 124.47(15)
O20 C20 O19 117.28(18)
O20 C20 C9 122.44(19)
O19 C20 C9 120.06(17)
C12 C11 C9 115.82(15)
C12 C11 H11A 108.3
C9 C11 H11A 108.3
C12 C11 H11B 108.3
C9 C11 H11B 108.3
H11A C11 H11B 107.4
O12 C12 C13 108.60(17)
O12 C12 C11 109.67(15)
C13 C12 C11 113.13(17)
O12 C12 H12 108.4
C13 C12 H12 108.4
C11 C12 H12 108.4
C16 C13 C14 105.0(3)
C16 C13 C12 129.8(2)
C14 C13 C12 125.1(3)
C13 C16 O16 111.7(3)
C13 C16 H16 124.1
O16 C16 H16 124.1
C12 O12 H12A 109.5
C15 O16 C16 105.4(3)
O16 C15 C14 111.1(3)
O16 C15 H15 124.5
C14 C15 H15 124.5
C15 C14 C13 106.8(3)
C15 C14 H14 126.6
C13 C14 H14 126.6
O21 C21 O3 123.3(2)
O21 C21 C22 126.2(2)
O3 C21 C22 110.5(2)
C21 C22 H22A 109.5
C21 C22 H22B 109.5
H22A C22 H22B 109.5
C21 C22 H22C 109.5
H22A C22 H22C 109.5
H22B C22 H22C 109.5
C8 C17 H17A 109.5
C8 C17 H17B 109.5
H17A C17 H17B 109.5
C8 C17 H17C 109.5
H17A C17 H17C 109.5
H17B C17 H17C 109.5

loop_
_geom_bond_atom_site_label_1
_geom_bond_atom_site_label_2
_geom_bond_site_symmetry_2
_geom_bond_distance
_geom_bond_publ_flag
C1 C10 . 1.529(2) ?
C1 C2 . 1.523(3) ?
C1 H1A . 0.9700 ?
C1 H1B . 0.9700 ?
C2 C3 . 1.513(3) ?
C2 H2A . 0.9700 ?
C2 H2B . 0.9700 ?
O3 C21 . 1.352(3) ?
O3 C3 . 1.446(2) ?
C3 C4 . 1.514(3) ?
C3 H3 . 0.9800 ?
C4 O4 . 1.455(2) ?
C4 C18 . 1.470(3) ?
C4 C5 . 1.547(3) ?
O4 C18 . 1.439(3) ?
C5 C19 . 1.542(2) ?
C5 C10 . 1.548(2) ?
C5 C6 . 1.546(3) ?
C6 O6 . 1.432(2) ?
C6 C7 . 1.516(3) ?
C6 H6 . 0.9800 ?
C7 C8 . 1.527(3) ?
C7 H7A . 0.9700 ?
C7 H7B . 0.9700 ?
O6 H6A . 0.8200 ?
C9 C20 . 1.523(2) ?
C9 C10 . 1.548(3) ?
C9 C11 . 1.551(2) ?
C9 C8 . 1.570(3) ?
C8 C17 . 1.534(3) ?
C8 H8 . 0.9800 ?
C10 H10 . 0.9800 ?
C18 H18A . 0.9700 ?
C18 H18B . 0.9700 ?
C19 O19 . 1.444(3) ?
C19 H19A . 0.9700 ?
C19 H19B . 0.9700 ?
O19 C20 . 1.327(3) ?
C20 O20 . 1.214(2) ?
C11 C12 . 1.521(3) ?
C11 H11A . 0.9700 ?
C11 H11B . 0.9700 ?
C12 O12 . 1.435(2) ?
C12 C13 . 1.511(3) ?
C12 H12 . 0.9800 ?
C13 C16 . 1.340(4) ?
C13 C14 . 1.424(4) ?
C16 O16 . 1.361(3) ?
C16 H16 . 0.9300 ?
O12 H12A . 0.8200 ?
O16 C15 . 1.351(5) ?
C15 C14 . 1.337(5) ?
C15 H15 . 0.9300 ?
C14 H14 . 0.9300 ?
C21 O21 . 1.198(3) ?
C21 C22 . 1.487(3) ?
C22 H22A . 0.9600 ?
C22 H22B . 0.9600 ?
C22 H22C . 0.9600 ?
C17 H17A . 0.9600 ?
C17 H17B . 0.9600 ?
C17 H17C . 0.9600 ?

loop_
_geom_hbond_atom_site_label_D
_geom_hbond_atom_site_label_H
_geom_hbond_atom_site_label_A
_geom_hbond_site_symmetry_A
_geom_hbond_distance_DH
_geom_hbond_distance_HA
_geom_hbond_distance_DA
_geom_hbond_angle_DHA
O6 H6A O12 1_655 0.82 2.07 2.875(2) 166
O12 H12A O20 2_554 0.82 1.91 2.727(2) 171
C19 H19A O21 4_556 0.97 2.49 3.407(3) 157

loop_
_geom_torsion_atom_site_label_1
_geom_torsion_atom_site_label_2
_geom_torsion_atom_site_label_3
_geom_torsion_atom_site_label_4
_geom_torsion
C10 C1 C2 C3 -63.2(2)
C21 O3 C3 C4 -106.6(2)
C21 O3 C3 C2 131.5(2)
C1 C2 C3 O3 179.01(16)
C1 C2 C3 C4 58.1(2)
O3 C3 C4 O4 60.6(2)
C2 C3 C4 O4 -179.70(16)
O3 C3 C4 C18 -5.4(3)
C2 C3 C4 C18 114.3(2)
O3 C3 C4 C5 -168.15(15)
C2 C3 C4 C5 -48.5(2)
C3 C4 O4 C18 -112.4(2)
C5 C4 O4 C18 115.5(2)
O4 C4 C5 C19 55.9(2)
C18 C4 C5 C19 122.8(2)
C3 C4 C5 C19 -75.0(2)
O4 C4 C5 C10 173.77(15)
C18 C4 C5 C10 -119.4(2)
C3 C4 C5 C10 42.9(2)
O4 C4 C5 C6 -62.1(2)
C18 C4 C5 C6 4.7(3)
C3 C4 C5 C6 166.99(16)
C19 C5 C6 O6 -179.92(15)
C10 C5 C6 O6 60.84(19)
C4 C5 C6 O6 -65.1(2)
C19 C5 C6 C7 60.6(2)
C10 C5 C6 C7 -58.6(2)
C4 C5 C6 C7 175.43(16)
O6 C6 C7 C8 -63.7(2)
C5 C6 C7 C8 55.5(2)
C6 C7 C8 C17 175.81(18)
C6 C7 C8 C9 -54.9(2)
C20 C9 C8 C17 64.2(2)
C10 C9 C8 C17 -176.23(18)
C11 C9 C8 C17 -50.6(2)
C20 C9 C8 C7 -62.0(2)
C10 C9 C8 C7 57.6(2)
C11 C9 C8 C7 -176.76(17)
C2 C1 C10 C9 -179.12(15)
C2 C1 C10 C5 57.3(2)
C20 C9 C10 C1 -70.1(2)
C11 C9 C10 C1 50.1(2)
C8 C9 C10 C1 174.39(15)
C20 C9 C10 C5 55.01(18)
C11 C9 C10 C5 175.20(14)
C8 C9 C10 C5 -60.51(18)
C19 C5 C10 C1 68.20(19)
C4 C5 C10 C1 -46.9(2)
C6 C5 C10 C1 -172.19(16)
C19 C5 C10 C9 -58.49(18)
C4 C5 C10 C9 -173.56(15)
C6 C5 C10 C9 61.13(18)
C3 C4 C18 O4 99.6(2)
C5 C4 C18 O4 -99.0(2)
C10 C5 C19 O19 37.2(2)
C4 C5 C19 O19 157.86(18)
C6 C5 C19 O19 -82.5(2)
C5 C19 O19 C20 -10.8(3)
C19 O19 C20 O20 -179.1(2)
C19 O19 C20 C9 6.2(3)
C10 C9 C20 O20 156.6(2)
C11 C9 C20 O20 32.5(3)
C8 C9 C20 O20 -85.3(2)
C10 C9 C20 O19 -29.0(2)
C11 C9 C20 O19 -153.03(18)
C8 C9 C20 O19 89.1(2)
C20 C9 C11 C12 -176.55(16)
C10 C9 C11 C12 60.5(2)
C8 C9 C11 C12 -62.8(2)
C9 C11 C12 O12 -91.59(19)
C9 C11 C12 C13 147.02(17)
O12 C12 C13 C16 -131.3(3)
C11 C12 C13 C16 -9.3(3)
O12 C12 C13 C14 47.1(3)
C11 C12 C13 C14 169.1(3)
C14 C13 C16 O16 0.2(3)
C12 C13 C16 O16 178.9(2)
C13 C16 O16 C15 -0.3(4)
C16 O16 C15 C14 0.3(5)
O16 C15 C14 C13 -0.1(5)
C16 C13 C14 C15 0.0(4)
C12 C13 C14 C15 -178.8(3)
C3 O3 C21 O21 -1.2(4)
C3 O3 C21 C22 178.4(2)

loop_
_cod_related_entry_id
_cod_related_entry_database
_cod_related_entry_code
1 ChemSpider 10186501
